data_1554645
loop_
_publ_author_name
'Yang, Jie'
'Gao, Heqi'
'Wang, Yunsheng'
'Yu, Yun'
'Gong, Yanbin'
'Fang, Manman'
'Ding, Dan'
'Hu, Wenping'
'Tang, Ben Zhong'
'Li, Zhen'

_publ_section_title
;
 The odd--even effect of alkyl chain in organic room temperature
 phosphorescence luminogens and the corresponding in vivo imaging
;
_journal_issue 7
_journal_name_full 'Materials Chemistry Frontiers'
_journal_page_first 1391
_journal_paper_doi 10.1039/C9QM00108E
_journal_volume 3
_journal_year 2019
_chemical_formula_sum 'C18 H21 N O2 S'
_chemical_formula_weight 315.42
_space_group_crystal_system trigonal
_space_group_IT_number 161
_space_group_name_Hall 'R 3 -2"c'
_space_group_name_H-M_alt 'R 3 c :H'
_atom_sites_solution_hydrogens geom
_audit_creation_method SHELXL-2014/7
_audit_update_record
;
2018-11-15 deposited with the CCDC.	2019-04-02 downloaded from the CCDC.
;
_cell_angle_alpha 90
_cell_angle_beta 90
_cell_angle_gamma 120
_cell_formula_units_Z 18
_cell_length_a 26.477(7)
_cell_length_b 26.477(7)
_cell_length_c 12.475(3)
_cell_measurement_reflns_used 1607
_cell_measurement_temperature 296(2)
_cell_measurement_theta_max 18.37
_cell_measurement_theta_min 2.66
_cell_volume 7574(3)
_computing_cell_refinement 'Bruker SAINT'
_computing_data_collection 'Bruker APEX2'
_computing_data_reduction 'Bruker SAINT'
_computing_molecular_graphics 'Bruker SHELXTL'
_computing_publication_material 'Bruker SHELXTL'
_computing_structure_refinement 'SHELXL-2014/7 (Sheldrick, 2014)'
_computing_structure_solution 'SHELXS-97 (Sheldrick, 2008)'
_diffrn_ambient_temperature 296(2)
_diffrn_measured_fraction_theta_full 0.999
_diffrn_measured_fraction_theta_max 0.999
_diffrn_measurement_device_type 'Bruker APEX-II CCD'
_diffrn_measurement_method '\f and \w scans'
_diffrn_radiation_type MoK\a
_diffrn_radiation_wavelength 0.71073
_diffrn_reflns_av_R_equivalents 0.0914
_diffrn_reflns_av_unetI/netI 0.0705
_diffrn_reflns_Laue_measured_fraction_full 0.999
_diffrn_reflns_Laue_measured_fraction_max 0.999
_diffrn_reflns_limit_h_max 32
_diffrn_reflns_limit_h_min -30
_diffrn_reflns_limit_k_max 32
_diffrn_reflns_limit_k_min -32
_diffrn_reflns_limit_l_max 15
_diffrn_reflns_limit_l_min -15
_diffrn_reflns_number 18252
_diffrn_reflns_point_group_measured_fraction_full 0.994
_diffrn_reflns_point_group_measured_fraction_max 0.994
_diffrn_reflns_theta_full 25.242
_diffrn_reflns_theta_max 25.623
_diffrn_reflns_theta_min 1.538
_exptl_absorpt_coefficient_mu 0.199
_exptl_absorpt_correction_type none
_exptl_crystal_colour colourless
_exptl_crystal_density_diffrn 1.245
_exptl_crystal_density_meas 1.245
_exptl_crystal_description needle
_exptl_crystal_F_000 3024
_exptl_crystal_size_max 0.200
_exptl_crystal_size_mid 0.040
_exptl_crystal_size_min 0.020
_refine_diff_density_max 0.311
_refine_diff_density_min -0.154
_refine_diff_density_rms 0.040
_refine_ls_abs_structure_details
; 
 Flack x determined using 719 quotients [(I+)-(I-)]/[(I+)+(I-)] 
 (Parsons, Flack and Wagner, Acta Cryst. B69 (2013) 249-259). 
;
_refine_ls_abs_structure_Flack -0.10(7)
_refine_ls_extinction_method none
_refine_ls_goodness_of_fit_ref 0.970
_refine_ls_hydrogen_treatment constr
_refine_ls_matrix_type full
_refine_ls_number_parameters 200
_refine_ls_number_reflns 3172
_refine_ls_number_restraints 13
_refine_ls_restrained_S_all 0.995
_refine_ls_R_factor_all 0.1104
_refine_ls_R_factor_gt 0.0531
_refine_ls_shift/su_max 0.000
_refine_ls_shift/su_mean 0.000
_refine_ls_structure_factor_coef Fsqd
_refine_ls_weighting_details 'w=1/[\s^2^(Fo^2^)+(0.0726P)^2^+0.5945P] where P=(Fo^2^+2Fc^2^)/3'
_refine_ls_weighting_scheme calc
_refine_ls_wR_factor_gt 0.1176
_refine_ls_wR_factor_ref 0.1427
_reflns_Friedel_coverage 0.979
_reflns_Friedel_fraction_full 0.988
_reflns_Friedel_fraction_max 0.988
_reflns_number_gt 1926
_reflns_number_total 3172
_reflns_threshold_expression 'I > 2\s(I)'
_cod_data_source_file c9qm00108e2.cif
_cod_data_source_block mo_170322j_0m
_cod_original_cell_volume 7574(4)
_cod_database_code 1554645
_shelx_shelxl_version_number 2014/7
_shelx_space_group_comment
; 
The symmetry employed for this shelxl refinement is uniquely defined 
by the following loop, which should always be used as a source of 
symmetry information in preference to the above space-group names. 
They are only intended as comments. 
;
_shelx_estimated_absorpt_t_min 0.961
_shelx_estimated_absorpt_t_max 0.996

loop_
_space_group_symop_operation_xyz
'x, y, z'
'-y, x-y, z'
'-x+y, -x, z'
'-y, -x, z+1/2'
'-x+y, y, z+1/2'
'x, x-y, z+1/2'
'x+2/3, y+1/3, z+1/3'
'-y+2/3, x-y+1/3, z+1/3'
'-x+y+2/3, -x+1/3, z+1/3'
'-y+2/3, -x+1/3, z+5/6'
'-x+y+2/3, y+1/3, z+5/6'
'x+2/3, x-y+1/3, z+5/6'
'x+1/3, y+2/3, z+2/3'
'-y+1/3, x-y+2/3, z+2/3'
'-x+y+1/3, -x+2/3, z+2/3'
'-y+1/3, -x+2/3, z+7/6'
'-x+y+1/3, y+2/3, z+7/6'
'x+1/3, x-y+2/3, z+7/6'

loop_
_atom_site_label
_atom_site_type_symbol
_atom_site_fract_x
_atom_site_fract_y
_atom_site_fract_z
_atom_site_U_iso_or_equiv
_atom_site_adp_type
_atom_site_occupancy
_atom_site_site_symmetry_order
_atom_site_calc_flag
_atom_site_refinement_flags_posn
_atom_site_refinement_flags_adp
C1 C 0.5945(3) 0.6458(3) 0.8219(5) 0.0525(15) Uani 1 1 d . .
C2 C 0.5950(3) 0.6988(3) 0.8161(6) 0.0638(18) Uani 1 1 d . .
H2 H 0.6298 0.7334 0.8280 0.077 Uiso 1 1 calc R U
C3 C 0.5456(4) 0.7010(3) 0.7934(6) 0.077(2) Uani 1 1 d . .
H3 H 0.5476 0.7371 0.7908 0.093 Uiso 1 1 calc R U
C4 C 0.4929(3) 0.6511(4) 0.7743(6) 0.082(2) Uani 1 1 d . .
H4 H 0.4600 0.6534 0.7567 0.099 Uiso 1 1 calc R U
C5 C 0.4902(3) 0.5986(3) 0.7819(6) 0.070(2) Uani 1 1 d . .
H5 H 0.4549 0.5646 0.7701 0.084 Uiso 1 1 calc R U
C6 C 0.5392(3) 0.5950(3) 0.8069(5) 0.0571(16) Uani 1 1 d . .
C7 C 0.5986(3) 0.5389(3) 0.7933(5) 0.0554(15) Uani 1 1 d . .
C8 C 0.6482(3) 0.5933(3) 0.8068(4) 0.0515(16) Uani 1 1 d . .
C9 C 0.7019(3) 0.5978(3) 0.7851(6) 0.0648(18) Uani 1 1 d . .
H9 H 0.7360 0.6333 0.7944 0.078 Uiso 1 1 calc R U
C10 C 0.7048(3) 0.5501(4) 0.7499(6) 0.074(2) Uani 1 1 d . .
H10 H 0.7411 0.5539 0.7369 0.089 Uiso 1 1 calc R U
C11 C 0.6556(4) 0.4970(3) 0.7335(7) 0.080(2) Uani 1 1 d . .
H11 H 0.6583 0.4656 0.7075 0.095 Uiso 1 1 calc R U
C12 C 0.6025(3) 0.4913(3) 0.7561(6) 0.073(2) Uani 1 1 d . .
H12 H 0.5687 0.4555 0.7465 0.088 Uiso 1 1 calc R U
C13 C 0.6981(3) 0.6955(3) 0.8692(5) 0.0624(18) Uani 1 1 d . .
H13A H 0.7229 0.6843 0.9075 0.075 Uiso 1 1 calc R U
H13B H 0.6880 0.7174 0.9185 0.075 Uiso 1 1 calc R U
C14 C 0.7331(3) 0.7356(3) 0.7768(5) 0.0633(18) Uani 1 1 d . .
H14A H 0.7442 0.7146 0.7274 0.076 Uiso 1 1 calc R U
H14B H 0.7090 0.7476 0.7382 0.076 Uiso 1 1 calc R U
C15 C 0.7867(3) 0.7885(3) 0.8171(7) 0.086(2) Uani 1 1 d . .
H15A H 0.8072 0.7762 0.8655 0.104 Uiso 1 1 calc R U
H15B H 0.7751 0.8123 0.8577 0.104 Uiso 1 1 calc R U
C16 C 0.8279(3) 0.8252(3) 0.7297(8) 0.090(3) Uani 1 1 d . .
H16A H 0.8068 0.8354 0.6786 0.107 Uiso 1 1 calc R U
H16B H 0.8416 0.8023 0.6921 0.107 Uiso 1 1 calc R U
C17 C 0.8801(5) 0.8806(5) 0.7704(12) 0.164(5) Uani 1 1 d . U
H17A H 0.8670 0.9050 0.8044 0.197 Uiso 1 1 calc R U
H17B H 0.9006 0.8710 0.8236 0.197 Uiso 1 1 calc R U
C18 C 0.9201(6) 0.9130(6) 0.6807(15) 0.211(7) Uani 1 1 d . U
H18A H 0.9426 0.8949 0.6623 0.316 Uiso 1 1 calc R U
H18B H 0.9459 0.9527 0.7021 0.316 Uiso 1 1 calc R U
H18C H 0.8978 0.9125 0.6196 0.316 Uiso 1 1 calc R U
N1 N 0.64448(19) 0.6424(2) 0.8378(4) 0.0517(12) Uani 1 1 d . .
O1 O 0.5267(2) 0.51843(18) 0.9492(4) 0.0732(13) Uani 1 1 d . .
O2 O 0.4857(2) 0.4833(2) 0.7712(4) 0.0846(15) Uani 1 1 d . .
S1 S 0.53131(7) 0.52740(7) 0.83514(15) 0.0601(5) Uani 1 1 d . .

loop_
_atom_site_aniso_label
_atom_site_aniso_U_11
_atom_site_aniso_U_22
_atom_site_aniso_U_33
_atom_site_aniso_U_23
_atom_site_aniso_U_13
_atom_site_aniso_U_12
C1 0.054(4) 0.049(4) 0.044(4) 0.003(3) 0.008(3) 0.018(3)
C2 0.068(4) 0.052(4) 0.069(5) 0.011(3) 0.018(3) 0.027(3)
C3 0.096(6) 0.073(5) 0.081(5) 0.023(4) 0.025(4) 0.056(5)
C4 0.068(5) 0.098(6) 0.091(6) 0.015(5) 0.007(4) 0.049(5)
C5 0.053(4) 0.078(5) 0.074(5) 0.006(4) 0.003(3) 0.028(4)
C6 0.053(4) 0.059(4) 0.053(4) 0.002(3) 0.005(3) 0.023(3)
C7 0.057(4) 0.054(4) 0.051(4) 0.005(3) 0.000(3) 0.024(3)
C8 0.051(4) 0.055(4) 0.043(4) -0.001(3) -0.004(3) 0.022(3)
C9 0.056(4) 0.072(5) 0.061(4) 0.007(3) -0.004(3) 0.028(3)
C10 0.073(5) 0.091(6) 0.071(5) 0.003(4) 0.002(4) 0.050(5)
C11 0.091(6) 0.070(5) 0.087(6) -0.004(4) 0.002(4) 0.047(5)
C12 0.079(5) 0.059(4) 0.079(6) -0.008(4) -0.003(4) 0.032(4)
C13 0.058(4) 0.056(4) 0.052(4) 0.000(3) -0.007(3) 0.012(3)
C14 0.056(4) 0.051(4) 0.063(4) 0.001(3) -0.003(3) 0.011(3)
C15 0.078(5) 0.058(4) 0.091(6) 0.006(4) -0.019(5) 0.010(3)
C16 0.059(4) 0.051(4) 0.138(8) 0.015(5) 0.004(4) 0.012(3)
C17 0.113(7) 0.127(8) 0.205(10) 0.054(8) 0.015(8) 0.024(6)
C18 0.133(10) 0.175(12) 0.33(2) 0.044(13) 0.041(11) 0.083(10)
N1 0.042(3) 0.052(3) 0.051(3) 0.000(3) -0.001(2) 0.016(2)
O1 0.080(3) 0.060(3) 0.062(3) 0.013(2) 0.018(2) 0.022(3)
O2 0.055(3) 0.064(3) 0.110(4) -0.020(3) -0.020(3) 0.011(2)
S1 0.0500(9) 0.0499(10) 0.0647(11) -0.0015(8) 0.0007(8) 0.0132(7)

loop_
_atom_type_symbol
_atom_type_description
_atom_type_scat_dispersion_real
_atom_type_scat_dispersion_imag
_atom_type_scat_source
C C 0.0033 0.0016 'International Tables Vol C Tables 4.2.6.8 and 6.1.1.4'
H H 0.0000 0.0000 'International Tables Vol C Tables 4.2.6.8 and 6.1.1.4'
N N 0.0061 0.0033 'International Tables Vol C Tables 4.2.6.8 and 6.1.1.4'
O O 0.0106 0.0060 'International Tables Vol C Tables 4.2.6.8 and 6.1.1.4'
S S 0.1246 0.1234 'International Tables Vol C Tables 4.2.6.8 and 6.1.1.4'

loop_
_geom_angle_atom_site_label_1
_geom_angle_atom_site_label_2
_geom_angle_atom_site_label_3
_geom_angle
N1 C1 C2 122.8(5)
N1 C1 C6 121.5(6)
C2 C1 C6 115.6(6)
C3 C2 C1 121.5(7)
C3 C2 H2 119.2
C1 C2 H2 119.2
C2 C3 C4 121.8(7)
C2 C3 H3 119.1
C4 C3 H3 119.1
C5 C4 C3 118.5(7)
C5 C4 H4 120.7
C3 C4 H4 120.7
C4 C5 C6 121.0(7)
C4 C5 H5 119.5
C6 C5 H5 119.5
C5 C6 C1 121.4(7)
C5 C6 S1 119.0(5)
C1 C6 S1 119.1(5)
C8 C7 C12 121.2(6)
C8 C7 S1 120.1(5)
C12 C7 S1 118.4(5)
C7 C8 C9 117.3(6)
C7 C8 N1 121.7(6)
C9 C8 N1 121.0(6)
C10 C9 C8 120.5(7)
C10 C9 H9 119.8
C8 C9 H9 119.8
C11 C10 C9 121.9(7)
C11 C10 H10 119.0
C9 C10 H10 119.0
C12 C11 C10 118.6(7)
C12 C11 H11 120.7
C10 C11 H11 120.7
C11 C12 C7 120.4(7)
C11 C12 H12 119.8
C7 C12 H12 119.8
N1 C13 C14 115.1(5)
N1 C13 H13A 108.5
C14 C13 H13A 108.5
N1 C13 H13B 108.5
C14 C13 H13B 108.5
H13A C13 H13B 107.5
C15 C14 C13 111.0(6)
C15 C14 H14A 109.4
C13 C14 H14A 109.4
C15 C14 H14B 109.4
C13 C14 H14B 109.4
H14A C14 H14B 108.0
C14 C15 C16 113.8(7)
C14 C15 H15A 108.8
C16 C15 H15A 108.8
C14 C15 H15B 108.8
C16 C15 H15B 108.8
H15A C15 H15B 107.7
C15 C16 C17 113.5(8)
C15 C16 H16A 108.9
C17 C16 H16A 108.9
C15 C16 H16B 108.9
C17 C16 H16B 108.9
H16A C16 H16B 107.7
C18 C17 C16 110.4(12)
C18 C17 H17A 109.6
C16 C17 H17A 109.6
C18 C17 H17B 109.6
C16 C17 H17B 109.6
H17A C17 H17B 108.1
C17 C18 H18A 109.5
C17 C18 H18B 109.5
H18A C18 H18B 109.5
C17 C18 H18C 109.5
H18A C18 H18C 109.5
H18B C18 H18C 109.5
C1 N1 C8 122.1(4)
C1 N1 C13 118.4(5)
C8 N1 C13 118.5(5)
O2 S1 O1 116.8(3)
O2 S1 C7 110.5(3)
O1 S1 C7 108.8(3)
O2 S1 C6 110.2(3)
O1 S1 C6 109.2(3)
C7 S1 C6 100.1(3)

loop_
_geom_bond_atom_site_label_1
_geom_bond_atom_site_label_2
_geom_bond_distance
C1 N1 1.385(8)
C1 C2 1.399(9)
C1 C6 1.420(8)
C2 C3 1.366(10)
C2 H2 0.9300
C3 C4 1.381(11)
C3 H3 0.9300
C4 C5 1.359(10)
C4 H4 0.9300
C5 C6 1.384(9)
C5 H5 0.9300
C6 S1 1.731(7)
C7 C8 1.391(8)
C7 C12 1.394(9)
C7 S1 1.731(6)
C8 C9 1.393(8)
C8 N1 1.406(8)
C9 C10 1.375(9)
C9 H9 0.9300
C10 C11 1.372(10)
C10 H10 0.9300
C11 C12 1.367(10)
C11 H11 0.9300
C12 H12 0.9300
C13 N1 1.466(7)
C13 C14 1.526(8)
C13 H13A 0.9700
C13 H13B 0.9700
C14 C15 1.497(9)
C14 H14A 0.9700
C14 H14B 0.9700
C15 C16 1.504(11)
C15 H15A 0.9700
C15 H15B 0.9700
C16 C17 1.514(13)
C16 H16A 0.9700
C16 H16B 0.9700
C17 C18 1.485(17)
C17 H17A 0.9700
C17 H17B 0.9700
C18 H18A 0.9600
C18 H18B 0.9600
C18 H18C 0.9600
O1 S1 1.438(5)
O2 S1 1.431(5)

loop_
_geom_hbond_atom_site_label_D
_geom_hbond_atom_site_label_H
_geom_hbond_atom_site_label_A
_geom_hbond_distance_DH
_geom_hbond_distance_HA
_geom_hbond_distance_DA
_geom_hbond_angle_DHA
_geom_hbond_site_symmetry_A
C9 H9 O2 0.93 2.62 3.310(8) 131.8 18_554
C9 H9 O2 0.93 2.62 3.310(8) 131.8 18_554
C9 H9 O2 0.93 2.62 3.310(8) 131.8 18_554

loop_
_geom_torsion_atom_site_label_1
_geom_torsion_atom_site_label_2
_geom_torsion_atom_site_label_3
_geom_torsion_atom_site_label_4
_geom_torsion
N1 C1 C2 C3 175.6(6)
C6 C1 C2 C3 -2.3(9)
C1 C2 C3 C4 -0.5(11)
C2 C3 C4 C5 2.1(11)
C3 C4 C5 C6 -0.7(11)
C4 C5 C6 C1 -2.2(10)
C4 C5 C6 S1 170.4(6)
N1 C1 C6 C5 -174.3(6)
C2 C1 C6 C5 3.7(9)
N1 C1 C6 S1 13.0(8)
C2 C1 C6 S1 -169.0(5)
C12 C7 C8 C9 -2.1(9)
S1 C7 C8 C9 171.6(4)
C12 C7 C8 N1 175.9(6)
S1 C7 C8 N1 -10.5(8)
C7 C8 C9 C10 1.1(9)
N1 C8 C9 C10 -176.9(6)
C8 C9 C10 C11 1.0(10)
C9 C10 C11 C12 -2.1(11)
C10 C11 C12 C7 1.0(12)
C8 C7 C12 C11 1.0(11)
S1 C7 C12 C11 -172.7(6)
N1 C13 C14 C15 179.8(6)
C13 C14 C15 C16 171.0(7)
C14 C15 C16 C17 176.2(9)
C15 C16 C17 C18 177.2(10)
C2 C1 N1 C8 -157.0(6)
C6 C1 N1 C8 20.8(9)
C2 C1 N1 C13 11.5(9)
C6 C1 N1 C13 -170.7(5)
C7 C8 N1 C1 -22.3(8)
C9 C8 N1 C1 155.5(6)
C7 C8 N1 C13 169.1(6)
C9 C8 N1 C13 -13.0(8)
C14 C13 N1 C1 -83.7(8)
C14 C13 N1 C8 85.3(7)
C8 C7 S1 O2 151.3(5)
C12 C7 S1 O2 -34.9(6)
C8 C7 S1 O1 -79.3(6)
C12 C7 S1 O1 94.5(6)
C8 C7 S1 C6 35.1(6)
C12 C7 S1 C6 -151.1(6)
C5 C6 S1 O2 34.6(6)
C1 C6 S1 O2 -152.6(5)
C5 C6 S1 O1 -94.9(6)
C1 C6 S1 O1 77.9(5)
C5 C6 S1 C7 151.0(5)
C1 C6 S1 C7 -36.2(5)
